data_4031867
loop_
_publ_author_name
'Ramachary, Dhevalapally B.'
'Shruthi, Kodambahalli S.'

_publ_section_title
;
 A Br\/onsted Acid-Amino Acid as a Synergistic Catalyst for Asymmetric
 List-Lerner-Barbas Aldol Reactions.
;
_journal_issue 6
_journal_name_full 'The Journal of organic chemistry'
_journal_page_first 2405
_journal_page_last 2419
_journal_paper_doi 10.1021/acs.joc.5b02896
_journal_volume 81
_journal_year 2016
_chemical_absolute_configuration ad
_chemical_formula_moiety 'C28 H34 N6 O4'
_chemical_formula_sum 'C28 H34 N6 O4'
_chemical_formula_weight 518.61
_chemical_name_systematic
; 
 ? 
;
_space_group_IT_number 5
_symmetry_cell_setting monoclinic
_symmetry_space_group_name_Hall 'C 2y'
_symmetry_space_group_name_H-M 'C 1 2 1'
_atom_sites_solution_hydrogens geom
_atom_sites_solution_primary direct
_atom_sites_solution_secondary difmap
_audit_creation_method SHELXL-97
_cell_angle_alpha 90.00
_cell_angle_beta 136.39(4)
_cell_angle_gamma 90.00
_cell_formula_units_Z 2
_cell_length_a 26.355(5)
_cell_length_b 5.4089(3)
_cell_length_c 14.346(3)
_cell_measurement_reflns_used 1351
_cell_measurement_temperature 298(2)
_cell_measurement_theta_max 71.6670
_cell_measurement_theta_min 4.4370
_cell_volume 1410.6(11)
_computing_cell_refinement CrysAlisPro
_computing_data_collection CrysAlisPro
_computing_data_reduction CrysAlisPro
_computing_structure_refinement 'SHELXL-97 (Sheldrick, 1997)'
_computing_structure_solution 'SHELXS-97 (Sheldrick, 1990)'
_diffrn_ambient_temperature 298(2)
_diffrn_measured_fraction_theta_full 0.995
_diffrn_measured_fraction_theta_max 0.995
_diffrn_measurement_device_type 'Xcalibur, Eos, Gemini'
_diffrn_measurement_method '\w scans'
_diffrn_radiation_monochromator graphite
_diffrn_radiation_source 'fine-focus sealed tube'
_diffrn_radiation_type CuK\a
_diffrn_radiation_wavelength 1.54184
_diffrn_reflns_av_R_equivalents 0.0144
_diffrn_reflns_av_sigmaI/netI 0.0166
_diffrn_reflns_limit_h_max 28
_diffrn_reflns_limit_h_min -27
_diffrn_reflns_limit_k_max 2
_diffrn_reflns_limit_k_min -6
_diffrn_reflns_limit_l_max 15
_diffrn_reflns_limit_l_min -15
_diffrn_reflns_number 1910
_diffrn_reflns_theta_full 58.78
_diffrn_reflns_theta_max 58.78
_diffrn_reflns_theta_min 3.48
_exptl_absorpt_coefficient_mu 0.680
_exptl_absorpt_correction_T_max 1.00000
_exptl_absorpt_correction_T_min 0.86284
_exptl_absorpt_correction_type multi-scan
_exptl_absorpt_process_details
;
CrysAlisPro, Agilent Technologies,
Version 1.171.36.28 (release 01-02-2013 CrysAlis171 .NET)
(compiled Feb  1 2013,16:14:44)
Empirical absorption correction using spherical harmonics,
 implemented in SCALE3 ABSPACK scaling algorithm.
;
_exptl_crystal_colour colourless
_exptl_crystal_density_diffrn 1.221
_exptl_crystal_density_method 'not measured'
_exptl_crystal_description block
_exptl_crystal_F_000 552
_exptl_crystal_size_max 0.18
_exptl_crystal_size_mid 0.14
_exptl_crystal_size_min 0.12
_refine_diff_density_max 0.102
_refine_diff_density_min -0.150
_refine_diff_density_rms 0.032
_refine_ls_abs_structure_details 'Flack H D (1983), Acta Cryst. A39, 876-881'
_refine_ls_abs_structure_Flack -0.3(4)
_refine_ls_extinction_method none
_refine_ls_goodness_of_fit_ref 1.057
_refine_ls_hydrogen_treatment mixed
_refine_ls_matrix_type full
_refine_ls_number_parameters 177
_refine_ls_number_reflns 1267
_refine_ls_number_restraints 1
_refine_ls_restrained_S_all 1.057
_refine_ls_R_factor_all 0.0343
_refine_ls_R_factor_gt 0.0338
_refine_ls_shift/su_max 0.000
_refine_ls_shift/su_mean 0.000
_refine_ls_structure_factor_coef Fsqd
_refine_ls_weighting_details 'calc w=1/[\s^2^(Fo^2^)+(0.0626P)^2^+0.1921P] where P=(Fo^2^+2Fc^2^)/3'
_refine_ls_weighting_scheme calc
_refine_ls_wR_factor_gt 0.0904
_refine_ls_wR_factor_ref 0.0917
_reflns_number_gt 1239
_reflns_number_total 1267
_reflns_threshold_expression >2sigma(I)
_cod_data_source_file jo5b02896_si_005.cif
_cod_data_source_block test2
_cod_depositor_comments 'Adding full bibliography for 4031867--4031868.cif.'
_cod_original_cell_volume 1410.5(4)
_cod_original_sg_symbol_H-M C2
_cod_database_code 4031867

loop_
_symmetry_equiv_pos_as_xyz
'x, y, z'
'-x, y, -z'
'x+1/2, y+1/2, z'
'-x+1/2, y+1/2, -z'

loop_
_atom_site_label
_atom_site_type_symbol
_atom_site_fract_x
_atom_site_fract_y
_atom_site_fract_z
_atom_site_U_iso_or_equiv
_atom_site_adp_type
_atom_site_occupancy
_atom_site_symmetry_multiplicity
_atom_site_calc_flag
_atom_site_refinement_flags
O1 O 0.73893(8) 0.8322(4) 0.52089(18) 0.0600(5) Uani 1 1 d .
C2 C 0.60834(11) 0.8719(5) 0.37809(19) 0.0460(5) Uani 1 1 d .
C3 C 0.68574(10) 0.8860(4) 0.52086(19) 0.0445(5) Uani 1 1 d .
H3 H 0.6946 1.0521 0.5575 0.053 Uiso 1 1 calc R
C4 C 0.69855(10) 0.6949(4) 0.61432(19) 0.0450(5) Uani 1 1 d .
H4 H 0.6777 0.5373 0.5656 0.054 Uiso 1 1 calc R
C5 C 0.78015(12) 0.6573(5) 0.7393(2) 0.0532(6) Uani 1 1 d .
N1 N 0.57033(10) 1.2135(4) 0.4221(2) 0.0628(6) Uani 1 1 d .
C7 C 0.55301(11) 1.0350(5) 0.3297(2) 0.0508(6) Uani 1 1 d .
N2 N 0.52161(12) 1.3581(5) 0.3802(2) 0.0717(6) Uani 1 1 d .
C9 C 0.59192(12) 0.6897(6) 0.2912(2) 0.0602(7) Uani 1 1 d .
H9 H 0.6280 0.5762 0.3224 0.072 Uiso 1 1 calc R
C10 C 0.52304(14) 0.6738(7) 0.1593(2) 0.0756(8) Uani 1 1 d .
H10 H 0.5128 0.5490 0.1030 0.091 Uiso 1 1 calc R
C11 C 0.48374(12) 1.0217(6) 0.1956(2) 0.0650(7) Uani 1 1 d .
H11 H 0.4471 1.1334 0.1633 0.078 Uiso 1 1 calc R
O2 O 0.80990(11) 0.4646(4) 0.7585(2) 0.0859(7) Uani 1 1 d .
C13 C 0.81927(13) 0.8648(6) 0.8382(2) 0.0655(7) Uani 1 1 d .
H13A H 0.8186 1.0099 0.7976 0.079 Uiso 1 1 calc R
H13B H 0.8701 0.8194 0.9170 0.079 Uiso 1 1 calc R
C14 C 0.78160(17) 0.9218(7) 0.8797(3) 0.0829(9) Uani 1 1 d .
H14A H 0.8054 1.0631 0.9401 0.100 Uiso 1 1 calc R
H14B H 0.7872 0.7818 0.9288 0.100 Uiso 1 1 calc R
C15 C 0.66215(13) 0.7626(5) 0.6585(2) 0.0576(6) Uani 1 1 d .
H15A H 0.6111 0.8057 0.5793 0.069 Uiso 1 1 calc R
H15B H 0.6628 0.6191 0.6999 0.069 Uiso 1 1 calc R
C16 C 0.47011(14) 0.8423(8) 0.1119(2) 0.0779(8) Uani 1 1 d .
H16 H 0.4244 0.8355 0.0221 0.093 Uiso 1 1 calc R
C17 C 0.69974(15) 0.9777(6) 0.7584(3) 0.0714(7) Uani 1 1 d .
H17 H 0.6949 1.1255 0.7130 0.086 Uiso 1 1 calc R
N3 N 0.48246(16) 1.5019(7) 0.3554(3) 0.1074(10) Uani 1 1 d .
C19 C 0.6614(3) 1.0273(11) 0.8005(4) 0.1238(15) Uani 1 1 d .
H19A H 0.6832 1.1692 0.8587 0.186 Uiso 1 1 calc R
H19B H 0.6669 0.8860 0.8476 0.186 Uiso 1 1 calc R
H19C H 0.6101 1.0579 0.7215 0.186 Uiso 1 1 calc R
H1A H 0.7379(19) 0.928(7) 0.481(4) 0.082(12) Uiso 1 1 d .

loop_
_atom_site_aniso_label
_atom_site_aniso_U_11
_atom_site_aniso_U_22
_atom_site_aniso_U_33
_atom_site_aniso_U_23
_atom_site_aniso_U_13
_atom_site_aniso_U_12
O1 0.0464(8) 0.0738(12) 0.0603(10) 0.0161(10) 0.0388(8) 0.0079(9)
C2 0.0416(10) 0.0520(13) 0.0395(10) 0.0050(11) 0.0278(9) -0.0009(11)
C3 0.0383(10) 0.0450(13) 0.0429(10) 0.0019(10) 0.0270(9) -0.0007(10)
C4 0.0441(10) 0.0378(12) 0.0400(10) -0.0004(10) 0.0261(9) -0.0029(10)
C5 0.0520(12) 0.0464(15) 0.0464(12) 0.0073(12) 0.0308(10) 0.0040(12)
N1 0.0485(10) 0.0530(13) 0.0615(11) 0.0006(12) 0.0315(9) 0.0067(11)
C7 0.0436(10) 0.0501(14) 0.0465(11) 0.0052(12) 0.0286(10) -0.0011(12)
N2 0.0569(12) 0.0589(13) 0.0845(14) -0.0014(14) 0.0464(11) 0.0015(14)
C9 0.0560(12) 0.0720(18) 0.0476(11) -0.0011(14) 0.0359(10) 0.0026(14)
C10 0.0708(15) 0.092(2) 0.0413(12) -0.0096(16) 0.0330(12) -0.0053(18)
C11 0.0435(11) 0.0659(17) 0.0510(13) 0.0110(14) 0.0228(10) 0.0033(13)
O2 0.0708(11) 0.0587(12) 0.0765(12) 0.0083(11) 0.0363(10) 0.0213(11)
C13 0.0556(13) 0.0624(16) 0.0424(11) -0.0009(13) 0.0237(10) -0.0047(14)
C14 0.0950(19) 0.082(2) 0.0485(13) -0.0107(14) 0.0442(14) -0.0113(17)
C15 0.0588(12) 0.0586(16) 0.0560(12) 0.0067(12) 0.0418(11) 0.0002(12)
C16 0.0549(14) 0.092(2) 0.0388(12) 0.0016(16) 0.0181(11) -0.0034(17)
C17 0.0901(17) 0.0704(18) 0.0660(15) 0.0009(16) 0.0606(15) 0.0072(18)
N3 0.0813(16) 0.088(2) 0.135(2) -0.002(2) 0.0724(18) 0.0197(19)
C19 0.159(3) 0.144(4) 0.127(3) -0.011(3) 0.123(3) 0.017(4)

loop_
_atom_type_symbol
_atom_type_description
_atom_type_scat_dispersion_real
_atom_type_scat_dispersion_imag
_atom_type_scat_source
C C 0.0181 0.0091 'International Tables Vol C Tables 4.2.6.8 and 6.1.1.4'
H H 0.0000 0.0000 'International Tables Vol C Tables 4.2.6.8 and 6.1.1.4'
N N 0.0311 0.0180 'International Tables Vol C Tables 4.2.6.8 and 6.1.1.4'
O O 0.0492 0.0322 'International Tables Vol C Tables 4.2.6.8 and 6.1.1.4'

loop_
_geom_angle_atom_site_label_1
_geom_angle_atom_site_label_2
_geom_angle_atom_site_label_3
_geom_angle
C7 C2 C9 118.08(19)
C7 C2 C3 122.8(2)
C9 C2 C3 119.1(2)
O1 C3 C2 110.41(16)
O1 C3 C4 105.59(17)
C2 C3 C4 112.18(17)
C5 C4 C3 110.62(17)
C5 C4 C15 108.70(18)
C3 C4 C15 113.35(19)
O2 C5 C13 123.0(2)
O2 C5 C4 121.0(2)
C13 C5 C4 115.9(2)
N2 N1 C7 117.41(19)
C2 C7 C11 120.6(2)
C2 C7 N1 117.00(18)
C11 C7 N1 122.4(2)
N3 N2 N1 172.4(3)
C10 C9 C2 121.3(3)
C16 C10 C9 119.7(3)
C16 C11 C7 119.6(3)
C5 C13 C14 109.3(2)
C13 C14 C17 112.3(2)
C17 C15 C4 113.3(2)
C10 C16 C11 120.6(2)
C15 C17 C14 109.9(2)
C15 C17 C19 109.8(3)
C14 C17 C19 112.1(3)

loop_
_geom_bond_atom_site_label_1
_geom_bond_atom_site_label_2
_geom_bond_distance
O1 C3 1.431(3)
C2 C7 1.386(3)
C2 C9 1.390(4)
C2 C3 1.520(3)
C3 C4 1.525(3)
C4 C5 1.515(3)
C4 C15 1.529(3)
C5 O2 1.210(3)
C5 C13 1.489(4)
N1 N2 1.226(3)
N1 C7 1.422(3)
C7 C11 1.397(3)
N2 N3 1.124(4)
C9 C10 1.382(3)
C10 C16 1.365(5)
C11 C16 1.374(5)
C13 C14 1.514(4)
C14 C17 1.529(4)
C15 C17 1.527(4)
C17 C19 1.529(4)
